data_7701285
loop_
_publ_author_name
'Arndt, Perdita'
'Rei\&s, Melanie'
'Spannenberg, Anke'
'Schuenemann, Claas'
'Rei\&s, Fabian'
'Beweries, Torsten'

_publ_section_title
;
 A general benzylic C-H activation and C-C coupling reaction at
 zirconocenes mediated by C-N bond cleavage in tert-butylisocyanide --
 unusual formation of iminoacyl complexes
;
_journal_name_full 'Dalton Transactions'
_journal_paper_doi 10.1039/C9DT03120K
_journal_year 2019
_chemical_formula_sum 'C33 H51 N Si2 Zr'
_chemical_formula_weight 609.15
_space_group_crystal_system monoclinic
_space_group_IT_number 15
_space_group_name_Hall '-C 2yc'
_space_group_name_H-M_alt 'C 1 2/c 1'
_symmetry_space_group_name_Hall '-C 2yc'
_symmetry_space_group_name_H-M 'C 1 2/c 1'
_atom_sites_solution_hydrogens geom
_audit_creation_method SHELXL-2014/7
_audit_update_record
;
2019-07-16 deposited with the CCDC.    2019-10-01 downloaded from the CCDC.
;
_cell_angle_alpha 90
_cell_angle_beta 105.4728(6)
_cell_angle_gamma 90
_cell_formula_units_Z 8
_cell_length_a 30.5599(5)
_cell_length_b 11.0773(2)
_cell_length_c 21.3300(4)
_cell_measurement_reflns_used 9953
_cell_measurement_temperature 150(2)
_cell_measurement_theta_max 28.76
_cell_measurement_theta_min 2.28
_cell_volume 6959.0(2)
_computing_cell_refinement 'SAINT (Bruker, 2013)'
_computing_data_collection 'APEX2 (Bruker, 2014)'
_computing_data_reduction SAINT
_computing_structure_refinement 'SHELXL-2014/7 (Sheldrick, 2015)'
_computing_structure_solution 'SHELXS-97 (Sheldrick, 2008)'
_diffrn_ambient_temperature 150(2)
_diffrn_detector_area_resol_mean 8.3333
_diffrn_measured_fraction_theta_full 0.999
_diffrn_measured_fraction_theta_max 0.999
_diffrn_measurement_device_type 'Bruker APEX-II CCD'
_diffrn_measurement_method '\f and \w scans'
_diffrn_radiation_type MoK\a
_diffrn_radiation_wavelength 0.71073
_diffrn_reflns_av_R_equivalents 0.0235
_diffrn_reflns_av_unetI/netI 0.0164
_diffrn_reflns_Laue_measured_fraction_full 0.999
_diffrn_reflns_Laue_measured_fraction_max 0.999
_diffrn_reflns_number 43491
_diffrn_reflns_point_group_measured_fraction_full 0.999
_diffrn_reflns_point_group_measured_fraction_max 0.999
_diffrn_reflns_theta_full 25.242
_diffrn_reflns_theta_max 26.999
_diffrn_reflns_theta_min 1.964
_diffrn_source 'fine-focus sealed tube'
_exptl_absorpt_coefficient_mu 0.405
_exptl_absorpt_correction_T_max 0.92
_exptl_absorpt_correction_T_min 0.87
_exptl_absorpt_correction_type multi-scan
_exptl_absorpt_process_details 'SADABS (Bruker, 2014)'
_exptl_crystal_colour red
_exptl_crystal_density_diffrn 1.163
_exptl_crystal_description prism
_exptl_crystal_F_000 2592
_exptl_crystal_size_max 0.467
_exptl_crystal_size_mid 0.388
_exptl_crystal_size_min 0.220
_platon_squeeze_details
;
Contributions of disordered solvent molecules were removed from the 
diffraction data with PLATON / SQUEEZE (Spek, 2009). 
;
_refine_diff_density_max 0.634
_refine_diff_density_min -0.306
_refine_diff_density_rms 0.051
_refine_ls_extinction_method none
_refine_ls_goodness_of_fit_ref 1.069
_refine_ls_hydrogen_treatment constr
_refine_ls_matrix_type full
_refine_ls_number_parameters 343
_refine_ls_number_reflns 7587
_refine_ls_number_restraints 0
_refine_ls_restrained_S_all 1.069
_refine_ls_R_factor_all 0.0282
_refine_ls_R_factor_gt 0.0245
_refine_ls_shift/su_max 0.001
_refine_ls_shift/su_mean 0.000
_refine_ls_structure_factor_coef Fsqd
_refine_ls_weighting_details 'w=1/[\s^2^(Fo^2^)+(0.0367P)^2^+4.2985P] where P=(Fo^2^+2Fc^2^)/3'
_refine_ls_weighting_scheme calc
_refine_ls_wR_factor_gt 0.0651
_refine_ls_wR_factor_ref 0.0670
_reflns_Friedel_coverage 0.000
_reflns_number_gt 6811
_reflns_number_total 7587
_reflns_threshold_expression 'I > 2\s(I)'
_cod_data_source_file c9dt03120k2.cif
_cod_data_source_block ax1103
_cod_database_code 7701285
_shelx_shelxl_version_number 2014/7
_shelx_space_group_comment
;
The symmetry employed for this shelxl refinement is uniquely defined
by the following loop, which should always be used as a source of
symmetry information in preference to the above space-group names.
They are only intended as comments.
;

loop_
_space_group_symop_operation_xyz
'x, y, z'
'-x, y, -z+1/2'
'x+1/2, y+1/2, z'
'-x+1/2, y+1/2, -z+1/2'
'-x, -y, -z'
'x, -y, z-1/2'
'-x+1/2, -y+1/2, -z'
'x+1/2, -y+1/2, z-1/2'

loop_
_atom_site_label
_atom_site_type_symbol
_atom_site_fract_x
_atom_site_fract_y
_atom_site_fract_z
_atom_site_U_iso_or_equiv
_atom_site_adp_type
_atom_site_occupancy
_atom_site_site_symmetry_order
_atom_site_calc_flag
_atom_site_refinement_flags_posn
_atom_site_refinement_flags_adp
C1 C 0.14624(5) 0.51775(12) 0.14949(6) 0.0215(3) Uani 1 1 d . .
C2 C 0.13776(4) 0.47660(12) 0.09016(6) 0.0213(3) Uani 1 1 d . .
C3 C 0.22029(6) 0.55970(17) 0.27102(8) 0.0375(4) Uani 1 1 d . .
H3A H 0.2427 0.5370 0.2478 0.056 Uiso 1 1 calc R U
H3B H 0.2319 0.5389 0.3171 0.056 Uiso 1 1 calc R U
H3C H 0.2147 0.6468 0.2667 0.056 Uiso 1 1 calc R U
C4 C 0.17915(8) 0.31252(15) 0.25041(9) 0.0463(5) Uani 1 1 d . .
H4A H 0.1521 0.2648 0.2300 0.069 Uiso 1 1 calc R U
H4B H 0.1882 0.2969 0.2973 0.069 Uiso 1 1 calc R U
H4C H 0.2039 0.2898 0.2316 0.069 Uiso 1 1 calc R U
C5 C 0.12188(6) 0.51602(16) 0.27836(8) 0.0354(4) Uani 1 1 d . .
H5A H 0.1128 0.6006 0.2696 0.053 Uiso 1 1 calc R U
H5B H 0.1343 0.5043 0.3253 0.053 Uiso 1 1 calc R U
H5C H 0.0953 0.4638 0.2625 0.053 Uiso 1 1 calc R U
C6 C 0.11606(6) 0.33299(17) -0.03861(8) 0.0406(4) Uani 1 1 d . .
H6A H 0.0923 0.3930 -0.0554 0.061 Uiso 1 1 calc R U
H6B H 0.1058 0.2537 -0.0572 0.061 Uiso 1 1 calc R U
H6C H 0.1437 0.3562 -0.0507 0.061 Uiso 1 1 calc R U
C7 C 0.17767(7) 0.22034(16) 0.08098(10) 0.0484(5) Uani 1 1 d . .
H7A H 0.2056 0.2609 0.0784 0.073 Uiso 1 1 calc R U
H7B H 0.1729 0.1480 0.0535 0.073 Uiso 1 1 calc R U
H7C H 0.1803 0.1971 0.1262 0.073 Uiso 1 1 calc R U
C8 C 0.07734(7) 0.25791(17) 0.07208(11) 0.0486(5) Uani 1 1 d . .
H8A H 0.0833 0.2491 0.1193 0.073 Uiso 1 1 calc R U
H8B H 0.0709 0.1785 0.0514 0.073 Uiso 1 1 calc R U
H8C H 0.0511 0.3109 0.0559 0.073 Uiso 1 1 calc R U
C9 C 0.12960(4) 0.76680(12) 0.17704(6) 0.0203(3) Uani 1 1 d . .
C10 C 0.13795(5) 0.89032(14) 0.28408(7) 0.0272(3) Uani 1 1 d . .
C11 C 0.17738(6) 0.83998(16) 0.33742(8) 0.0382(4) Uani 1 1 d . .
H11A H 0.1712 0.7555 0.3458 0.057 Uiso 1 1 calc R U
H11B H 0.1809 0.8873 0.3773 0.057 Uiso 1 1 calc R U
H11C H 0.2054 0.8448 0.3234 0.057 Uiso 1 1 calc R U
C12 C 0.09367(6) 0.88074(17) 0.30378(8) 0.0367(4) Uani 1 1 d . .
H12A H 0.0686 0.9108 0.2684 0.055 Uiso 1 1 calc R U
H12B H 0.0959 0.9291 0.3430 0.055 Uiso 1 1 calc R U
H12C H 0.0881 0.7961 0.3127 0.055 Uiso 1 1 calc R U
C13 C 0.14686(7) 1.01945(15) 0.26736(9) 0.0420(4) Uani 1 1 d . .
H13A H 0.1748 1.0227 0.2532 0.063 Uiso 1 1 calc R U
H13B H 0.1502 1.0706 0.3058 0.063 Uiso 1 1 calc R U
H13C H 0.1213 1.0485 0.2323 0.063 Uiso 1 1 calc R U
C14 C 0.06514(5) 0.68020(14) -0.02514(7) 0.0267(3) Uani 1 1 d . .
H14 H 0.0745 0.6609 -0.0630 0.032 Uiso 1 1 calc R U
C15 C 0.04992(4) 0.59692(14) 0.01447(7) 0.0250(3) Uani 1 1 d . .
H15 H 0.0469 0.5123 0.0076 0.030 Uiso 1 1 calc R U
C16 C 0.04005(4) 0.66135(13) 0.06612(7) 0.0235(3) Uani 1 1 d . .
C17 C 0.01892(5) 0.61498(14) 0.11733(7) 0.0286(3) Uani 1 1 d . .
H17A H 0.0378 0.5487 0.1416 0.034 Uiso 1 1 calc R U
H17B H -0.0116 0.5820 0.0963 0.034 Uiso 1 1 calc R U
C18 C 0.01468(5) 0.71519(16) 0.16470(8) 0.0327(3) Uani 1 1 d . .
H18A H -0.0078 0.6906 0.1881 0.039 Uiso 1 1 calc R U
H18B H 0.0443 0.7257 0.1973 0.039 Uiso 1 1 calc R U
C19 C 0.00020(5) 0.83529(15) 0.13086(8) 0.0350(4) Uani 1 1 d . .
H19A H -0.0041 0.8949 0.1633 0.042 Uiso 1 1 calc R U
H19B H -0.0293 0.8248 0.0981 0.042 Uiso 1 1 calc R U
C20 C 0.03492(5) 0.88425(14) 0.09743(8) 0.0292(3) Uani 1 1 d . .
H20A H 0.0217 0.9532 0.0692 0.035 Uiso 1 1 calc R U
H20B H 0.0621 0.9133 0.1306 0.035 Uiso 1 1 calc R U
C21 C 0.04827(4) 0.78589(13) 0.05710(7) 0.0238(3) Uani 1 1 d . .
C22 C 0.06412(5) 0.79771(14) 0.00111(7) 0.0265(3) Uani 1 1 d . .
C23 C 0.08070(5) 0.91202(15) -0.02323(8) 0.0340(3) Uani 1 1 d . .
H23A H 0.0847 0.9755 0.0105 0.041 Uiso 1 1 calc R U
H23B H 0.0578 0.9407 -0.0625 0.041 Uiso 1 1 calc R U
C24 C 0.12614(5) 0.88984(15) -0.03969(7) 0.0323(3) Uani 1 1 d . .
H24A H 0.1206 0.8426 -0.0805 0.039 Uiso 1 1 calc R U
H24B H 0.1395 0.9683 -0.0469 0.039 Uiso 1 1 calc R U
C25 C 0.15915(5) 0.82281(12) 0.01395(7) 0.0241(3) Uani 1 1 d . .
C26 C 0.18078(5) 0.71101(13) 0.00808(6) 0.0221(3) Uani 1 1 d . .
C27 C 0.17938(5) 0.63922(15) -0.05248(7) 0.0286(3) Uani 1 1 d . .
H27A H 0.1783 0.6950 -0.0891 0.034 Uiso 1 1 calc R U
H27B H 0.1516 0.5888 -0.0639 0.034 Uiso 1 1 calc R U
C28 C 0.22091(6) 0.55910(17) -0.04172(8) 0.0394(4) Uani 1 1 d . .
H28A H 0.2162 0.5003 -0.0778 0.047 Uiso 1 1 calc R U
H28B H 0.2475 0.6095 -0.0426 0.047 Uiso 1 1 calc R U
C29 C 0.23089(6) 0.49150(16) 0.02190(8) 0.0378(4) Uani 1 1 d . .
H29A H 0.2573 0.4377 0.0250 0.045 Uiso 1 1 calc R U
H29B H 0.2045 0.4402 0.0224 0.045 Uiso 1 1 calc R U
C30 C 0.24107(5) 0.57458(14) 0.08108(7) 0.0274(3) Uani 1 1 d . .
H30A H 0.2379 0.5288 0.1195 0.033 Uiso 1 1 calc R U
H30B H 0.2728 0.6037 0.0903 0.033 Uiso 1 1 calc R U
C31 C 0.20945(4) 0.68024(12) 0.06972(7) 0.0214(3) Uani 1 1 d . .
C32 C 0.20463(4) 0.76952(13) 0.11428(7) 0.0223(3) Uani 1 1 d . .
H32 H 0.2194 0.7703 0.1595 0.027 Uiso 1 1 calc R U
C33 C 0.17384(5) 0.85845(13) 0.07982(7) 0.0242(3) Uani 1 1 d . .
H33 H 0.1648 0.9294 0.0980 0.029 Uiso 1 1 calc R U
N1 N 0.13329(4) 0.81774(10) 0.22554(6) 0.0236(2) Uani 1 1 d . .
Si1 Si 0.16616(2) 0.47665(4) 0.23563(2) 0.02519(9) Uani 1 1 d . .
Si2 Si 0.12840(2) 0.32539(4) 0.05214(2) 0.02779(10) Uani 1 1 d . .
Zr1 Zr 0.12602(2) 0.67770(2) 0.07944(2) 0.01616(5) Uani 1 1 d . .

loop_
_atom_site_aniso_label
_atom_site_aniso_U_11
_atom_site_aniso_U_22
_atom_site_aniso_U_33
_atom_site_aniso_U_23
_atom_site_aniso_U_13
_atom_site_aniso_U_12
C1 0.0222(6) 0.0197(6) 0.0223(6) 0.0032(5) 0.0051(5) -0.0006(5)
C2 0.0194(6) 0.0200(7) 0.0242(6) 0.0007(5) 0.0057(5) -0.0007(5)
C3 0.0338(8) 0.0497(10) 0.0259(7) 0.0019(7) 0.0025(6) -0.0052(7)
C4 0.0652(13) 0.0322(9) 0.0363(9) 0.0124(7) 0.0047(9) 0.0079(8)
C5 0.0393(9) 0.0411(9) 0.0274(7) 0.0069(7) 0.0119(6) -0.0037(7)
C6 0.0360(9) 0.0499(11) 0.0349(9) -0.0188(8) 0.0079(7) -0.0052(8)
C7 0.0591(12) 0.0271(9) 0.0590(12) -0.0030(8) 0.0157(10) 0.0114(8)
C8 0.0567(12) 0.0337(9) 0.0642(12) -0.0126(9) 0.0318(10) -0.0181(8)
C9 0.0188(6) 0.0210(7) 0.0223(6) 0.0027(5) 0.0075(5) -0.0003(5)
C10 0.0324(7) 0.0277(8) 0.0231(7) -0.0098(6) 0.0101(6) -0.0074(6)
C11 0.0389(9) 0.0440(10) 0.0275(8) -0.0089(7) 0.0014(7) -0.0065(7)
C12 0.0376(9) 0.0449(10) 0.0325(8) -0.0135(7) 0.0180(7) -0.0092(7)
C13 0.0522(11) 0.0283(8) 0.0477(10) -0.0056(7) 0.0175(8) -0.0104(8)
C14 0.0209(7) 0.0390(9) 0.0178(6) -0.0006(6) 0.0011(5) 0.0057(6)
C15 0.0184(6) 0.0304(8) 0.0227(7) -0.0050(6) -0.0005(5) -0.0004(5)
C16 0.0151(6) 0.0307(7) 0.0234(7) -0.0027(6) 0.0030(5) -0.0013(5)
C17 0.0232(7) 0.0351(8) 0.0289(7) -0.0036(6) 0.0095(6) -0.0073(6)
C18 0.0276(7) 0.0448(9) 0.0291(8) -0.0073(7) 0.0134(6) -0.0067(7)
C19 0.0260(7) 0.0424(9) 0.0394(9) -0.0101(7) 0.0138(7) 0.0020(7)
C20 0.0241(7) 0.0295(8) 0.0341(8) -0.0021(6) 0.0078(6) 0.0057(6)
C21 0.0167(6) 0.0274(7) 0.0259(7) -0.0004(6) 0.0033(5) 0.0038(5)
C22 0.0216(7) 0.0323(8) 0.0235(7) 0.0055(6) 0.0023(5) 0.0079(6)
C23 0.0350(8) 0.0346(8) 0.0330(8) 0.0135(7) 0.0100(6) 0.0117(7)
C24 0.0364(8) 0.0345(8) 0.0278(7) 0.0136(6) 0.0118(6) 0.0056(7)
C25 0.0260(7) 0.0247(7) 0.0244(7) 0.0065(5) 0.0116(6) -0.0002(5)
C26 0.0224(6) 0.0259(7) 0.0198(6) 0.0022(5) 0.0089(5) -0.0022(5)
C27 0.0338(8) 0.0343(8) 0.0202(7) -0.0012(6) 0.0115(6) -0.0018(6)
C28 0.0377(9) 0.0481(10) 0.0358(9) -0.0119(8) 0.0160(7) 0.0025(8)
C29 0.0356(9) 0.0353(9) 0.0434(9) -0.0036(7) 0.0125(7) 0.0086(7)
C30 0.0202(6) 0.0325(8) 0.0293(7) 0.0021(6) 0.0061(5) 0.0027(6)
C31 0.0178(6) 0.0253(7) 0.0222(7) 0.0014(5) 0.0072(5) -0.0025(5)
C32 0.0200(6) 0.0262(7) 0.0212(6) -0.0011(5) 0.0065(5) -0.0061(5)
C33 0.0273(7) 0.0202(7) 0.0284(7) 0.0005(5) 0.0134(6) -0.0033(5)
N1 0.0236(6) 0.0263(6) 0.0226(6) -0.0038(5) 0.0090(5) -0.0047(5)
Si1 0.0305(2) 0.0239(2) 0.01960(18) 0.00513(15) 0.00390(15) -0.00041(16)
Si2 0.0313(2) 0.0207(2) 0.0327(2) -0.00728(16) 0.01087(17) -0.00391(15)
Zr1 0.01676(7) 0.01754(7) 0.01426(7) 0.00065(4) 0.00431(5) 0.00022(4)

loop_
_atom_type_symbol
_atom_type_description
_atom_type_scat_dispersion_real
_atom_type_scat_dispersion_imag
_atom_type_scat_source
C C 0.0033 0.0016 'International Tables Vol C Tables 4.2.6.8 and 6.1.1.4'
H H 0.0000 0.0000 'International Tables Vol C Tables 4.2.6.8 and 6.1.1.4'
N N 0.0061 0.0033 'International Tables Vol C Tables 4.2.6.8 and 6.1.1.4'
Si Si 0.0817 0.0704 'International Tables Vol C Tables 4.2.6.8 and 6.1.1.4'
Zr Zr -2.9673 0.5597 'International Tables Vol C Tables 4.2.6.8 and 6.1.1.4'

loop_
_geom_angle_atom_site_label_1
_geom_angle_atom_site_label_2
_geom_angle_atom_site_label_3
_geom_angle
C2 C1 Si1 144.38(11)
C2 C1 Zr1 71.86(8)
Si1 C1 Zr1 143.60(7)
C1 C2 Si2 135.18(11)
C1 C2 Zr1 74.84(8)
Si2 C2 Zr1 147.90(7)
Si1 C3 H3A 109.5
Si1 C3 H3B 109.5
H3A C3 H3B 109.5
Si1 C3 H3C 109.5
H3A C3 H3C 109.5
H3B C3 H3C 109.5
Si1 C4 H4A 109.5
Si1 C4 H4B 109.5
H4A C4 H4B 109.5
Si1 C4 H4C 109.5
H4A C4 H4C 109.5
H4B C4 H4C 109.5
Si1 C5 H5A 109.5
Si1 C5 H5B 109.5
H5A C5 H5B 109.5
Si1 C5 H5C 109.5
H5A C5 H5C 109.5
H5B C5 H5C 109.5
Si2 C6 H6A 109.5
Si2 C6 H6B 109.5
H6A C6 H6B 109.5
Si2 C6 H6C 109.5
H6A C6 H6C 109.5
H6B C6 H6C 109.5
Si2 C7 H7A 109.5
Si2 C7 H7B 109.5
H7A C7 H7B 109.5
Si2 C7 H7C 109.5
H7A C7 H7C 109.5
H7B C7 H7C 109.5
Si2 C8 H8A 109.5
Si2 C8 H8B 109.5
H8A C8 H8B 109.5
Si2 C8 H8C 109.5
H8A C8 H8C 109.5
H8B C8 H8C 109.5
N1 C9 Zr1 175.45(11)
N1 C10 C13 107.52(12)
N1 C10 C12 107.84(11)
C13 C10 C12 111.03(14)
N1 C10 C11 108.31(13)
C13 C10 C11 111.39(14)
C12 C10 C11 110.59(13)
C10 C11 H11A 109.5
C10 C11 H11B 109.5
H11A C11 H11B 109.5
C10 C11 H11C 109.5
H11A C11 H11C 109.5
H11B C11 H11C 109.5
C10 C12 H12A 109.5
C10 C12 H12B 109.5
H12A C12 H12B 109.5
C10 C12 H12C 109.5
H12A C12 H12C 109.5
H12B C12 H12C 109.5
C10 C13 H13A 109.5
C10 C13 H13B 109.5
H13A C13 H13B 109.5
C10 C13 H13C 109.5
H13A C13 H13C 109.5
H13B C13 H13C 109.5
C15 C14 C22 108.53(13)
C15 C14 Zr1 75.15(8)
C22 C14 Zr1 75.36(8)
C15 C14 H14 125.7
C22 C14 H14 125.7
Zr1 C14 H14 115.8
C14 C15 C16 108.06(13)
C14 C15 Zr1 72.26(8)
C16 C15 Zr1 75.55(8)
C14 C15 H15 126.0
C16 C15 H15 126.0
Zr1 C15 H15 118.2
C15 C16 C21 107.59(13)
C15 C16 C17 128.20(13)
C21 C16 C17 123.77(13)
C15 C16 Zr1 72.37(8)
C21 C16 Zr1 74.63(8)
C17 C16 Zr1 124.68(9)
C16 C17 C18 111.17(13)
C16 C17 H17A 109.4
C18 C17 H17A 109.4
C16 C17 H17B 109.4
C18 C17 H17B 109.4
H17A C17 H17B 108.0
C19 C18 C17 112.72(13)
C19 C18 H18A 109.0
C17 C18 H18A 109.0
C19 C18 H18B 109.0
C17 C18 H18B 109.0
H18A C18 H18B 107.8
C18 C19 C20 112.44(13)
C18 C19 H19A 109.1
C20 C19 H19A 109.1
C18 C19 H19B 109.1
C20 C19 H19B 109.1
H19A C19 H19B 107.8
C21 C20 C19 109.67(13)
C21 C20 H20A 109.7
C19 C20 H20A 109.7
C21 C20 H20B 109.7
C19 C20 H20B 109.7
H20A C20 H20B 108.2
C22 C21 C16 108.50(13)
C22 C21 C20 128.45(14)
C16 C21 C20 122.51(13)
C22 C21 Zr1 72.12(8)
C16 C21 Zr1 73.34(8)
C20 C21 Zr1 127.10(9)
C21 C22 C14 107.30(13)
C21 C22 C23 126.38(14)
C14 C22 C23 126.12(14)
C21 C22 Zr1 75.99(8)
C14 C22 Zr1 71.87(8)
C23 C22 Zr1 113.99(9)
C22 C23 C24 110.55(12)
C22 C23 H23A 109.5
C24 C23 H23A 109.5
C22 C23 H23B 109.5
C24 C23 H23B 109.5
H23A C23 H23B 108.1
C25 C24 C23 111.58(12)
C25 C24 H24A 109.3
C23 C24 H24A 109.3
C25 C24 H24B 109.3
C23 C24 H24B 109.3
H24A C24 H24B 108.0
C33 C25 C26 107.37(12)
C33 C25 C24 126.12(13)
C26 C25 C24 126.50(13)
C33 C25 Zr1 72.19(8)
C26 C25 Zr1 75.99(8)
C24 C25 Zr1 116.79(10)
C31 C26 C25 108.34(12)
C31 C26 C27 122.59(13)
C25 C26 C27 128.75(13)
C31 C26 Zr1 75.79(8)
C25 C26 Zr1 71.48(7)
C27 C26 Zr1 123.87(9)
C26 C27 C28 110.36(12)
C26 C27 H27A 109.6
C28 C27 H27A 109.6
C26 C27 H27B 109.6
C28 C27 H27B 109.6
H27A C27 H27B 108.1
C29 C28 C27 112.79(13)
C29 C28 H28A 109.0
C27 C28 H28A 109.0
C29 C28 H28B 109.0
C27 C28 H28B 109.0
H28A C28 H28B 107.8
C28 C29 C30 113.12(14)
C28 C29 H29A 109.0
C30 C29 H29A 109.0
C28 C29 H29B 109.0
C30 C29 H29B 109.0
H29A C29 H29B 107.8
C31 C30 C29 110.96(12)
C31 C30 H30A 109.4
C29 C30 H30A 109.4
C31 C30 H30B 109.4
C29 C30 H30B 109.4
H30A C30 H30B 108.0
C32 C31 C26 107.97(12)
C32 C31 C30 128.34(13)
C26 C31 C30 123.55(13)
C32 C31 Zr1 70.96(7)
C26 C31 Zr1 72.57(8)
C30 C31 Zr1 125.50(9)
C31 C32 C33 108.16(12)
C31 C32 Zr1 77.36(8)
C33 C32 Zr1 71.43(8)
C31 C32 H32 125.9
C33 C32 H32 125.9
Zr1 C32 H32 117.2
C25 C33 C32 108.12(12)
C25 C33 Zr1 74.94(8)
C32 C33 Zr1 75.56(8)
C25 C33 H33 125.9
C32 C33 H33 125.9
Zr1 C33 H33 115.7
C9 N1 C10 175.75(14)
C1 Si1 C3 107.73(7)
C1 Si1 C4 114.17(8)
C3 Si1 C4 106.60(9)
C1 Si1 C5 109.88(7)
C3 Si1 C5 111.45(8)
C4 Si1 C5 107.02(9)
C2 Si2 C7 113.71(8)
C2 Si2 C6 112.17(7)
C7 Si2 C6 106.86(9)
C2 Si2 C8 107.56(7)
C7 Si2 C8 108.80(10)
C6 Si2 C8 107.55(9)
C2 Zr1 C9 111.53(5)
C2 Zr1 C1 33.29(5)
C9 Zr1 C1 78.50(5)
C2 Zr1 C33 135.99(5)
C9 Zr1 C33 76.27(5)
C1 Zr1 C33 124.47(5)
C2 Zr1 C14 99.32(5)
C9 Zr1 C14 130.86(5)
C1 Zr1 C14 126.73(5)
C33 Zr1 C14 107.01(5)
C2 Zr1 C25 127.64(5)
C9 Zr1 C25 107.60(5)
C1 Zr1 C25 141.06(5)
C33 Zr1 C25 32.87(5)
C14 Zr1 C25 79.10(5)
C2 Zr1 C32 104.71(5)
C9 Zr1 C32 75.37(4)
C1 Zr1 C32 92.84(5)
C33 Zr1 C32 33.01(5)
C14 Zr1 C32 132.93(5)
C25 Zr1 C32 54.16(5)
C2 Zr1 C15 78.74(5)
C9 Zr1 C15 117.78(5)
C1 Zr1 C15 97.59(5)
C33 Zr1 C15 137.93(5)
C14 Zr1 C15 32.60(5)
C25 Zr1 C15 111.68(5)
C32 Zr1 C15 164.60(5)
C2 Zr1 C22 130.79(5)
C9 Zr1 C22 102.71(5)
C1 Zr1 C22 148.96(5)
C33 Zr1 C22 85.09(5)
C14 Zr1 C22 32.76(5)
C25 Zr1 C22 68.86(5)
C32 Zr1 C22 117.70(5)
C15 Zr1 C22 53.90(5)
C2 Zr1 C26 95.20(5)
C9 Zr1 C26 126.73(5)
C1 Zr1 C26 113.06(5)
C33 Zr1 C26 53.81(5)
C14 Zr1 C26 85.24(5)
C25 Zr1 C26 32.53(4)
C32 Zr1 C26 53.09(4)
C15 Zr1 C26 112.00(4)
C22 Zr1 C26 91.35(5)
C2 Zr1 C16 94.11(5)
C9 Zr1 C16 85.99(4)
C1 Zr1 C16 96.16(5)
C33 Zr1 C16 129.90(5)
C14 Zr1 C16 53.56(5)
C25 Zr1 C16 122.33(5)
C32 Zr1 C16 157.25(5)
C15 Zr1 C16 32.09(4)
C22 Zr1 C16 53.47(5)
C26 Zr1 C16 138.72(4)
C2 Zr1 C21 126.04(5)
C9 Zr1 C21 77.63(4)
C1 Zr1 C21 123.50(5)
C33 Zr1 C21 97.94(5)
C14 Zr1 C21 53.24(5)
C25 Zr1 C21 95.03(5)
C32 Zr1 C21 128.36(5)
C15 Zr1 C21 53.06(5)
C22 Zr1 C21 31.88(5)
C26 Zr1 C21 122.33(5)
C16 Zr1 C21 32.04(5)

loop_
_geom_bond_atom_site_label_1
_geom_bond_atom_site_label_2
_geom_bond_distance
C1 C2 1.3044(19)
C1 Si1 1.8323(14)
C1 Zr1 2.2937(13)
C2 Si2 1.8497(14)
C2 Zr1 2.2583(14)
C3 Si1 1.8671(17)
C3 H3A 0.9800
C3 H3B 0.9800
C3 H3C 0.9800
C4 Si1 1.8696(17)
C4 H4A 0.9800
C4 H4B 0.9800
C4 H4C 0.9800
C5 Si1 1.8735(17)
C5 H5A 0.9800
C5 H5B 0.9800
C5 H5C 0.9800
C6 Si2 1.8728(18)
C6 H6A 0.9800
C6 H6B 0.9800
C6 H6C 0.9800
C7 Si2 1.8723(19)
C7 H7A 0.9800
C7 H7B 0.9800
C7 H7C 0.9800
C8 Si2 1.8785(18)
C8 H8A 0.9800
C8 H8B 0.9800
C8 H8C 0.9800
C9 N1 1.1572(18)
C9 Zr1 2.2799(13)
C10 N1 1.4598(17)
C10 C13 1.516(2)
C10 C12 1.524(2)
C10 C11 1.525(2)
C11 H11A 0.9800
C11 H11B 0.9800
C11 H11C 0.9800
C12 H12A 0.9800
C12 H12B 0.9800
C12 H12C 0.9800
C13 H13A 0.9800
C13 H13B 0.9800
C13 H13C 0.9800
C14 C15 1.411(2)
C14 C22 1.421(2)
C14 Zr1 2.4948(14)
C14 H14 0.9500
C15 C16 1.411(2)
C15 Zr1 2.5319(13)
C15 H15 0.9500
C16 C21 1.425(2)
C16 C17 1.500(2)
C16 Zr1 2.5726(13)
C17 C18 1.530(2)
C17 H17A 0.9900
C17 H17B 0.9900
C18 C19 1.522(2)
C18 H18A 0.9900
C18 H18B 0.9900
C19 C20 1.527(2)
C19 H19A 0.9900
C19 H19B 0.9900
C20 C21 1.510(2)
C20 H20A 0.9900
C20 H20B 0.9900
C21 C22 1.410(2)
C21 Zr1 2.5893(13)
C22 C23 1.507(2)
C22 Zr1 2.5399(13)
C23 C24 1.540(2)
C23 H23A 0.9900
C23 H23B 0.9900
C24 C25 1.504(2)
C24 H24A 0.9900
C24 H24B 0.9900
C25 C33 1.412(2)
C25 C26 1.425(2)
C25 Zr1 2.5128(13)
C26 C31 1.4134(19)
C26 C27 1.5079(19)
C26 Zr1 2.5713(13)
C27 C28 1.515(2)
C27 H27A 0.9900
C27 H27B 0.9900
C28 C29 1.508(2)
C28 H28A 0.9900
C28 H28B 0.9900
C29 C30 1.526(2)
C29 H29A 0.9900
C29 H29B 0.9900
C30 C31 1.496(2)
C30 H30A 0.9900
C30 H30B 0.9900
C31 C32 1.4061(19)
C31 Zr1 2.6126(13)
C32 C33 1.424(2)
C32 Zr1 2.5309(13)
C32 H32 0.9500
C33 Zr1 2.4775(14)
C33 H33 0.9500

loop_
_geom_torsion_atom_site_label_1
_geom_torsion_atom_site_label_2
_geom_torsion_atom_site_label_3
_geom_torsion_atom_site_label_4
_geom_torsion
Si1 C1 C2 Si2 17.8(3)
Zr1 C1 C2 Si2 -166.52(14)
Si1 C1 C2 Zr1 -175.66(18)
C22 C14 C15 C16 -0.95(15)
Zr1 C14 C15 C16 67.67(9)
C22 C14 C15 Zr1 -68.62(10)
C14 C15 C16 C21 1.41(15)
Zr1 C15 C16 C21 66.89(9)
C14 C15 C16 C17 173.88(13)
Zr1 C15 C16 C17 -120.64(14)
C14 C15 C16 Zr1 -65.48(9)
C15 C16 C17 C18 179.44(14)
C21 C16 C17 C18 -9.19(19)
Zr1 C16 C17 C18 85.10(14)
C16 C17 C18 C19 40.18(17)
C17 C18 C19 C20 -62.78(17)
C18 C19 C20 C21 48.43(17)
C15 C16 C21 C22 -1.35(15)
C17 C16 C21 C22 -174.24(12)
Zr1 C16 C21 C22 64.02(10)
C15 C16 C21 C20 170.86(12)
C17 C16 C21 C20 -2.0(2)
Zr1 C16 C21 C20 -123.77(13)
C15 C16 C21 Zr1 -65.37(9)
C17 C16 C21 Zr1 121.74(13)
C19 C20 C21 C22 153.13(14)
C19 C20 C21 C16 -17.42(19)
C19 C20 C21 Zr1 -110.61(13)
C16 C21 C22 C14 0.76(15)
C20 C21 C22 C14 -170.84(13)
Zr1 C21 C22 C14 65.57(9)
C16 C21 C22 C23 -174.48(13)
C20 C21 C22 C23 13.9(2)
Zr1 C21 C22 C23 -109.67(14)
C16 C21 C22 Zr1 -64.81(9)
C20 C21 C22 Zr1 123.59(14)
C15 C14 C22 C21 0.11(15)
Zr1 C14 C22 C21 -68.36(10)
C15 C14 C22 C23 175.37(13)
Zr1 C14 C22 C23 106.90(14)
C15 C14 C22 Zr1 68.47(10)
C21 C22 C23 C24 132.02(15)
C14 C22 C23 C24 -42.4(2)
Zr1 C22 C23 C24 42.08(16)
C22 C23 C24 C25 -47.60(18)
C23 C24 C25 C33 -55.9(2)
C23 C24 C25 C26 123.03(16)
C23 C24 C25 Zr1 30.94(17)
C33 C25 C26 C31 -1.53(15)
C24 C25 C26 C31 179.40(13)
Zr1 C25 C26 C31 -67.43(10)
C33 C25 C26 C27 -175.11(13)
C24 C25 C26 C27 5.8(2)
Zr1 C25 C26 C27 118.99(14)
C33 C25 C26 Zr1 65.90(9)
C24 C25 C26 Zr1 -113.17(14)
C31 C26 C27 C28 -16.9(2)
C25 C26 C27 C28 155.89(15)
Zr1 C26 C27 C28 -111.36(13)
C26 C27 C28 C29 46.36(19)
C27 C28 C29 C30 -61.68(19)
C28 C29 C30 C31 41.67(18)
C25 C26 C31 C32 2.05(15)
C27 C26 C31 C32 176.11(12)
Zr1 C26 C31 C32 -62.53(9)
C25 C26 C31 C30 -173.94(12)
C27 C26 C31 C30 0.1(2)
Zr1 C26 C31 C30 121.47(13)
C25 C26 C31 Zr1 64.59(9)
C27 C26 C31 Zr1 -121.36(13)
C29 C30 C31 C32 172.71(14)
C29 C30 C31 C26 -12.15(19)
C29 C30 C31 Zr1 79.67(15)
C26 C31 C32 C33 -1.78(15)
C30 C31 C32 C33 173.97(13)
Zr1 C31 C32 C33 -65.36(9)
C26 C31 C32 Zr1 63.58(9)
C30 C31 C32 Zr1 -120.67(14)
C26 C25 C33 C32 0.43(15)
C24 C25 C33 C32 179.50(13)
Zr1 C25 C33 C32 68.91(9)
C26 C25 C33 Zr1 -68.48(9)
C24 C25 C33 Zr1 110.59(14)
C31 C32 C33 C25 0.83(15)
Zr1 C32 C33 C25 -68.49(10)
C31 C32 C33 Zr1 69.33(9)
C2 C1 Si1 C3 115.89(19)
Zr1 C1 Si1 C3 -57.14(14)
C2 C1 Si1 C4 -2.3(2)
Zr1 C1 Si1 C4 -175.32(12)
C2 C1 Si1 C5 -122.52(19)
Zr1 C1 Si1 C5 64.44(14)
C1 C2 Si2 C7 -60.19(17)
Zr1 C2 Si2 C7 144.86(14)
C1 C2 Si2 C6 178.41(15)
Zr1 C2 Si2 C6 23.46(16)
C1 C2 Si2 C8 60.34(17)
Zr1 C2 Si2 C8 -94.61(15)

loop_
_platon_squeeze_void_nr
_platon_squeeze_void_average_x
_platon_squeeze_void_average_y
_platon_squeeze_void_average_z
_platon_squeeze_void_volume
_platon_squeeze_void_count_electrons
_platon_squeeze_void_content
1 0.500 -0.247 0.250 179 40 ' '
2 0.500 0.246 0.750 179 40 ' '
3 0.000 0.253 0.250 179 40 ' '
4 0.000 0.746 0.750 179 40 ' '
